data_4087050
loop_
_publ_author_name
'Wang, Baiquan'
'Zhu, Bolin'
'Xu, Shansheng'
'Zhou, Xiuzhong'

_publ_section_title
;
 Reactions of Doubly Bridged Biscyclopentadienes with Molybdenum
 (Tungsten) Carbonyl
;
_journal_issue 24
_journal_name_full Organometallics
_journal_page_first 4842
_journal_page_last 4852
_journal_paper_doi 10.1021/om034039z
_journal_volume 22
_journal_year 2003
_chemical_formula_sum 'C24 H22 O6 Si W2'
_chemical_formula_weight 802.21
_space_group_IT_number 2
_symmetry_cell_setting triclinic
_symmetry_space_group_name_Hall '-P 1'
_symmetry_space_group_name_H-M 'P -1'
_atom_sites_solution_hydrogens geom
_atom_sites_solution_primary direct
_atom_sites_solution_secondary difmap
_audit_creation_method SHELXL-97
_cell_angle_alpha 76.427(5)
_cell_angle_beta 74.818(5)
_cell_angle_gamma 69.489(5)
_cell_formula_units_Z 2
_cell_length_a 9.776(3)
_cell_length_b 9.764(3)
_cell_length_c 13.718(4)
_cell_measurement_reflns_used 986
_cell_measurement_temperature 293(2)
_cell_measurement_theta_max 25.25
_cell_measurement_theta_min 2.94
_cell_volume 1168.7(6)
_computing_cell_refinement 'Bruker SMART'
_computing_data_collection 'Bruker SMART'
_computing_data_reduction 'Bruker SAINT'
_computing_molecular_graphics 'Bruker SHELXTL'
_computing_publication_material 'Bruker SHELXTL'
_computing_structure_refinement 'SHELXL-97 (Sheldrick, 1997)'
_computing_structure_solution 'SHELXS-97 (Sheldrick, 1990)'
_diffrn_ambient_temperature 293(2)
_diffrn_measured_fraction_theta_full 0.988
_diffrn_measured_fraction_theta_max 0.988
_diffrn_measurement_device_type 'CCD area detector'
_diffrn_measurement_method 'phi and omega scans'
_diffrn_radiation_monochromator graphite
_diffrn_radiation_source 'fine-focus sealed tube'
_diffrn_radiation_type MoK\a
_diffrn_radiation_wavelength 0.71073
_diffrn_reflns_av_R_equivalents 0.0605
_diffrn_reflns_av_sigmaI/netI 0.1287
_diffrn_reflns_limit_h_max 10
_diffrn_reflns_limit_h_min -12
_diffrn_reflns_limit_k_max 8
_diffrn_reflns_limit_k_min -12
_diffrn_reflns_limit_l_max 16
_diffrn_reflns_limit_l_min -17
_diffrn_reflns_number 6762
_diffrn_reflns_theta_full 26.42
_diffrn_reflns_theta_max 26.42
_diffrn_reflns_theta_min 1.56
_exptl_absorpt_coefficient_mu 9.925
_exptl_absorpt_correction_T_max 1.000000
_exptl_absorpt_correction_T_min 0.134913
_exptl_absorpt_correction_type multi-scan
_exptl_absorpt_process_details SADABS
_exptl_crystal_density_diffrn 2.280
_exptl_crystal_density_meas ?
_exptl_crystal_density_method 'not measured'
_exptl_crystal_F_000 752
_exptl_crystal_size_max 0.24
_exptl_crystal_size_mid 0.22
_exptl_crystal_size_min 0.16
_refine_diff_density_max 2.586
_refine_diff_density_min -3.593
_refine_diff_density_rms 0.326
_refine_ls_extinction_coef 0.0031(4)
_refine_ls_extinction_expression Fc^*^=kFc[1+0.001xFc^2^\l^3^/sin(2\q)]^-1/4^
_refine_ls_extinction_method SHELXL
_refine_ls_goodness_of_fit_ref 0.975
_refine_ls_hydrogen_treatment mixed
_refine_ls_matrix_type full
_refine_ls_number_parameters 301
_refine_ls_number_reflns 4745
_refine_ls_number_restraints 0
_refine_ls_restrained_S_all 0.975
_refine_ls_R_factor_all 0.0920
_refine_ls_R_factor_gt 0.0568
_refine_ls_shift/su_max 0.000
_refine_ls_shift/su_mean 0.000
_refine_ls_structure_factor_coef Fsqd
_refine_ls_weighting_details 'calc w=1/[\s^2^(Fo^2^)+(0.0387P)^2^+0.0000P] where P=(Fo^2^+2Fc^2^)/3'
_refine_ls_weighting_scheme calc
_refine_ls_wR_factor_gt 0.1243
_refine_ls_wR_factor_ref 0.1397
_reflns_number_gt 3262
_reflns_number_total 4745
_reflns_threshold_expression >2sigma(I)
_cod_data_source_file om034039z_si_002.txt
_cod_data_source_block 030414b
_cod_depositor_comments
;
The following automatic conversions were performed:

'_symmetry_cell_setting' value 'Triclinic' changed to 'triclinic'
according to the built-in table from CIF Core dictionary named
'cif_core.dic' version 2.4.1 from 2010-06-29.

'_exptl_absorpt_correction_type' value 'MULTI-SCAN' changed to
'multi-scan' according to the built-in table from CIF Core dictionary
named 'cif_core.dic' version 2.4.1 from 2010-06-29.

'_exptl_crystal_density_meas' value 'NONE' was changed to '?' - the
value is perceived as not measured.

Automatic conversion script
Id: cif_fix_values 4624 2016-04-14 12:54:50Z antanas 
;
_cod_original_sg_symbol_H-M P-1
_cod_database_code 4087050

loop_
_symmetry_equiv_pos_as_xyz
'x, y, z'
'-x, -y, -z'

loop_
_atom_site_label
_atom_site_type_symbol
_atom_site_fract_x
_atom_site_fract_y
_atom_site_fract_z
_atom_site_U_iso_or_equiv
_atom_site_adp_type
_atom_site_occupancy
_atom_site_symmetry_multiplicity
_atom_site_calc_flag
_atom_site_refinement_flags
_atom_site_disorder_assembly
_atom_site_disorder_group
W1 W 0.77706(6) 0.21870(5) 0.36324(4) 0.02407(19) Uani 1 1 d . . .
W2 W 0.63653(6) 0.11150(5) 0.14051(4) 0.02567(19) Uani 1 1 d . . .
Si1 Si 0.7908(4) 0.3759(4) 0.1800(3) 0.0257(8) Uani 1 1 d . . .
C1 C 0.9850(16) 0.1406(15) 0.2909(11) 0.034(3) Uani 1 1 d . . .
O1 O 1.1065(13) 0.0932(13) 0.2540(8) 0.056(3) Uani 1 1 d . . .
C2 C 0.7460(17) 0.4223(16) 0.3803(9) 0.035(3) Uani 1 1 d . . .
O2 O 0.7233(13) 0.5388(11) 0.3988(8) 0.050(3) Uani 1 1 d . . .
C3 C 0.9004(19) 0.1887(15) 0.4650(11) 0.042(4) Uani 1 1 d . . .
O3 O 0.9709(15) 0.1691(12) 0.5242(9) 0.067(4) Uani 1 1 d . . .
C4 C 0.8463(17) -0.0078(14) 0.1406(10) 0.032(3) Uani 1 1 d . . .
O4 O 0.9722(15) -0.0772(13) 0.1385(10) 0.067(4) Uani 1 1 d . . .
C5 C 0.6745(15) -0.0190(14) 0.0364(10) 0.032(3) Uani 1 1 d . . .
O5 O 0.6905(14) -0.0931(12) -0.0222(9) 0.058(3) Uani 1 1 d . . .
C6 C 0.5241(17) -0.0292(15) 0.2195(11) 0.036(3) Uani 1 1 d . . .
O6 O 0.4573(15) -0.1048(12) 0.2654(9) 0.066(4) Uani 1 1 d . . .
C7 C 0.7637(17) 0.5797(14) 0.1630(11) 0.039(4) Uani 1 1 d . . .
H7A H 0.7700 0.6208 0.0918 0.059 Uiso 1 1 calc R . .
H7B H 0.8397 0.5947 0.1879 0.059 Uiso 1 1 calc R . .
H7C H 0.6676 0.6278 0.2008 0.059 Uiso 1 1 calc R . .
C8 C 0.9622(17) 0.3182(16) 0.0786(10) 0.042(4) Uani 1 1 d . . .
H8A H 0.9835 0.2159 0.0739 0.063 Uiso 1 1 calc R . .
H8B H 1.0452 0.3312 0.0961 0.063 Uiso 1 1 calc R . .
H8C H 0.9454 0.3780 0.0139 0.063 Uiso 1 1 calc R . .
C9 C 0.6454(15) 0.1033(13) 0.3020(10) 0.027(3) Uani 1 1 d . . .
C10 C 0.5405(14) 0.2284(13) 0.3518(9) 0.025(3) Uani 1 1 d . . .
C11 C 0.5463(16) 0.1965(15) 0.4579(10) 0.034(3) Uani 1 1 d . . .
H11 H 0.4893 0.2556 0.5074 0.041 Uiso 1 1 calc R . .
C12 C 0.6563(16) 0.0563(15) 0.4732(9) 0.032(3) Uani 1 1 d . . .
H12 H 0.6868 0.0089 0.5346 0.038 Uiso 1 1 calc R . .
C13 C 0.7108(15) 0.0018(13) 0.3806(10) 0.028(3) Uani 1 1 d . . .
H13 H 0.7813 -0.0900 0.3720 0.034 Uiso 1 1 calc R . .
C14 C 0.6379(15) 0.3503(12) 0.1298(9) 0.027(3) Uani 1 1 d . . .
C15 C 0.4881(15) 0.3441(13) 0.1822(10) 0.027(3) Uani 1 1 d . . .
C16 C 0.4252(15) 0.3148(13) 0.1120(9) 0.027(3) Uani 1 1 d . . .
H16 H 0.3304 0.3051 0.1253 0.032 Uiso 1 1 calc R . .
C17 C 0.5239(16) 0.3023(13) 0.0209(10) 0.030(3) Uani 1 1 d . . .
H17 H 0.5077 0.2810 -0.0370 0.036 Uiso 1 1 calc R . .
C18 C 0.6561(15) 0.3273(13) 0.0285(10) 0.030(3) Uani 1 1 d . . .
H18 H 0.7389 0.3283 -0.0236 0.036 Uiso 1 1 calc R . .
C19 C 0.4270(14) 0.3514(13) 0.2970(9) 0.025(3) Uani 1 1 d . . .
C20 C 0.4006(15) 0.5045(13) 0.3217(10) 0.030(3) Uani 1 1 d . . .
H20A H 0.3850 0.4977 0.3952 0.036 Uiso 1 1 calc R . .
H20B H 0.4896 0.5337 0.2915 0.036 Uiso 1 1 calc R . .
C21 C 0.2691(16) 0.6243(15) 0.2840(11) 0.038(3) Uani 1 1 d . . .
H21A H 0.2871 0.6387 0.2099 0.045 Uiso 1 1 calc R . .
H21B H 0.2572 0.7170 0.3046 0.045 Uiso 1 1 calc R . .
C22 C 0.1265(16) 0.5802(16) 0.3286(12) 0.043(4) Uani 1 1 d . . .
H22A H 0.1064 0.5691 0.4026 0.052 Uiso 1 1 calc R . .
H22B H 0.0427 0.6570 0.3042 0.052 Uiso 1 1 calc R . .
C23 C 0.1450(15) 0.4363(15) 0.2965(12) 0.041(4) Uani 1 1 d . . .
H23A H 0.1605 0.4491 0.2226 0.049 Uiso 1 1 calc R . .
H23B H 0.0551 0.4081 0.3251 0.049 Uiso 1 1 calc R . .
C24 C 0.2763(15) 0.3153(14) 0.3329(10) 0.030(3) Uani 1 1 d . . .
H24A H 0.2881 0.2254 0.3085 0.036 Uiso 1 1 calc R . .
H24B H 0.2542 0.2958 0.4071 0.036 Uiso 1 1 calc R . .

loop_
_atom_site_aniso_label
_atom_site_aniso_U_11
_atom_site_aniso_U_22
_atom_site_aniso_U_33
_atom_site_aniso_U_23
_atom_site_aniso_U_13
_atom_site_aniso_U_12
W1 0.0180(3) 0.0304(3) 0.0227(3) -0.0049(2) -0.0028(2) -0.0065(2)
W2 0.0211(4) 0.0276(3) 0.0278(3) -0.0101(2) -0.0029(2) -0.0048(2)
Si1 0.020(2) 0.032(2) 0.0224(18) -0.0052(15) 0.0025(15) -0.0096(15)
C1 0.012(8) 0.045(8) 0.039(8) -0.010(6) -0.005(6) 0.000(6)
O1 0.028(7) 0.077(8) 0.056(7) -0.023(6) 0.003(6) -0.007(6)
C2 0.036(10) 0.052(9) 0.020(7) -0.014(6) -0.005(6) -0.012(7)
O2 0.061(9) 0.041(6) 0.050(7) -0.025(5) -0.004(6) -0.010(5)
C3 0.044(11) 0.036(8) 0.037(9) -0.012(6) -0.001(7) -0.004(7)
O3 0.073(10) 0.069(8) 0.063(8) -0.025(6) -0.044(8) 0.005(7)
C4 0.039(10) 0.024(7) 0.035(8) -0.005(6) -0.008(7) -0.011(6)
O4 0.049(9) 0.068(8) 0.076(9) -0.023(6) -0.023(7) 0.007(6)
C5 0.020(8) 0.037(8) 0.032(8) -0.017(6) -0.002(6) 0.005(6)
O5 0.057(9) 0.063(8) 0.056(7) -0.041(6) -0.009(6) 0.000(6)
C6 0.028(9) 0.037(8) 0.050(9) -0.023(7) -0.007(7) -0.008(7)
O6 0.062(10) 0.051(7) 0.080(9) -0.012(6) 0.011(7) -0.029(7)
C7 0.046(10) 0.034(8) 0.053(9) -0.006(7) -0.009(7) -0.032(7)
C8 0.041(10) 0.051(9) 0.030(8) -0.006(6) 0.010(7) -0.022(8)
C9 0.027(8) 0.029(7) 0.032(7) 0.002(5) -0.010(6) -0.019(6)
C10 0.020(8) 0.033(7) 0.025(7) -0.007(5) 0.002(5) -0.012(6)
C11 0.027(9) 0.050(8) 0.027(7) -0.007(6) 0.007(6) -0.024(7)
C12 0.029(9) 0.046(8) 0.016(6) 0.007(6) -0.004(6) -0.014(6)
C13 0.027(8) 0.022(6) 0.036(8) 0.005(5) -0.016(6) -0.007(5)
C14 0.035(9) 0.018(6) 0.022(6) -0.004(5) -0.008(6) 0.000(5)
C15 0.019(8) 0.025(6) 0.034(7) -0.009(5) 0.000(6) -0.006(5)
C16 0.021(8) 0.028(7) 0.032(7) -0.011(5) -0.007(6) -0.004(5)
C17 0.035(9) 0.030(7) 0.027(7) -0.005(5) -0.018(6) -0.002(6)
C18 0.023(8) 0.035(7) 0.033(7) -0.007(6) -0.011(6) -0.002(6)
C19 0.012(7) 0.027(7) 0.031(7) -0.010(5) -0.001(5) 0.001(5)
C20 0.028(8) 0.029(7) 0.033(7) -0.020(6) 0.006(6) -0.008(6)
C21 0.029(9) 0.039(8) 0.037(8) -0.007(6) 0.005(7) -0.009(6)
C22 0.012(8) 0.048(9) 0.059(10) -0.006(7) -0.002(7) -0.002(6)
C23 0.008(8) 0.050(9) 0.060(10) -0.015(7) -0.002(7) -0.002(6)
C24 0.019(8) 0.032(7) 0.040(8) -0.012(6) -0.001(6) -0.008(6)

loop_
_atom_type_symbol
_atom_type_description
_atom_type_scat_dispersion_real
_atom_type_scat_dispersion_imag
_atom_type_scat_source
C C 0.0033 0.0016 'International Tables Vol C Tables 4.2.6.8 and 6.1.1.4'
H H 0.0000 0.0000 'International Tables Vol C Tables 4.2.6.8 and 6.1.1.4'
O O 0.0106 0.0060 'International Tables Vol C Tables 4.2.6.8 and 6.1.1.4'
Si Si 0.0817 0.0704 'International Tables Vol C Tables 4.2.6.8 and 6.1.1.4'
W W -0.8490 6.8722 'International Tables Vol C Tables 4.2.6.8 and 6.1.1.4'

loop_
_geom_angle_atom_site_label_1
_geom_angle_atom_site_label_2
_geom_angle_atom_site_label_3
_geom_angle
_geom_angle_site_symmetry_1
_geom_angle_site_symmetry_3
C2 W1 C1 107.5(6) . .
C2 W1 C3 77.4(5) . .
C1 W1 C3 75.1(6) . .
C2 W1 C10 102.2(5) . .
C1 W1 C10 137.8(5) . .
C3 W1 C10 141.5(5) . .
C2 W1 C12 125.7(5) . .
C1 W1 C12 119.8(5) . .
C3 W1 C12 89.8(5) . .
C10 W1 C12 58.7(4) . .
C2 W1 C11 98.0(5) . .
C1 W1 C11 153.9(5) . .
C3 W1 C11 106.0(6) . .
C10 W1 C11 35.6(4) . .
C12 W1 C11 35.4(4) . .
C2 W1 C13 156.0(6) . .
C1 W1 C13 96.5(5) . .
C3 W1 C13 109.0(5) . .
C10 W1 C13 58.0(4) . .
C12 W1 C13 34.5(4) . .
C11 W1 C13 58.1(5) . .
C2 W1 C9 134.7(5) . .
C1 W1 C9 103.3(5) . .
C3 W1 C9 143.4(5) . .
C10 W1 C9 36.4(4) . .
C12 W1 C9 58.7(4) . .
C11 W1 C9 59.8(5) . .
C13 W1 C9 34.4(4) . .
C2 W1 Si1 73.4(4) . .
C1 W1 Si1 74.6(4) . .
C3 W1 Si1 128.5(4) . .
C10 W1 Si1 86.3(3) . .
C12 W1 Si1 141.6(3) . .
C11 W1 Si1 119.2(3) . .
C13 W1 Si1 115.0(3) . .
C9 W1 Si1 84.1(3) . .
C4 W2 C6 103.3(6) . .
C4 W2 C5 78.4(5) . .
C6 W2 C5 79.1(5) . .
C4 W2 C9 79.9(5) . .
C6 W2 C9 76.3(5) . .
C5 W2 C9 142.2(5) . .
C4 W2 C14 103.4(5) . .
C6 W2 C14 141.2(5) . .
C5 W2 C14 133.9(5) . .
C9 W2 C14 81.2(4) . .
C4 W2 C18 103.0(5) . .
C6 W2 C18 152.6(5) . .
C5 W2 C18 98.6(5) . .
C9 W2 C18 116.3(4) . .
C14 W2 C18 35.5(4) . .
C4 W2 C17 131.9(5) . .
C6 W2 C17 117.4(5) . .
C5 W2 C17 84.9(5) . .
C9 W2 C17 132.0(4) . .
C14 W2 C17 59.2(4) . .
C18 W2 C17 35.7(4) . .
C4 W2 C15 134.8(5) . .
C6 W2 C15 105.7(5) . .
C5 W2 C15 140.8(5) . .
C9 W2 C15 74.2(5) . .
C14 W2 C15 36.9(4) . .
C18 W2 C15 59.3(4) . .
C17 W2 C15 57.9(4) . .
C4 W2 C16 160.7(5) . .
C6 W2 C16 96.0(5) . .
C5 W2 C16 106.8(5) . .
C9 W2 C16 103.9(5) . .
C14 W2 C16 59.3(4) . .
C18 W2 C16 58.2(5) . .
C17 W2 C16 33.9(4) . .
C15 W2 C16 34.6(4) . .
C7 Si1 C8 100.5(6) . .
C7 Si1 C14 108.3(6) . .
C8 Si1 C14 103.5(6) . .
C7 Si1 W1 120.1(5) . .
C8 Si1 W1 119.3(5) . .
C14 Si1 W1 103.8(4) . .
O1 C1 W1 176.5(13) . .
O2 C2 W1 174.4(11) . .
O3 C3 W1 178.8(14) . .
O4 C4 W2 178.5(13) . .
O5 C5 W2 177.4(12) . .
O6 C6 W2 177.7(14) . .
Si1 C7 H7A 109.5 . .
Si1 C7 H7B 109.5 . .
H7A C7 H7B 109.5 . .
Si1 C7 H7C 109.5 . .
H7A C7 H7C 109.5 . .
H7B C7 H7C 109.5 . .
Si1 C8 H8A 109.5 . .
Si1 C8 H8B 109.5 . .
H8A C8 H8B 109.5 . .
Si1 C8 H8C 109.5 . .
H8A C8 H8C 109.5 . .
H8B C8 H8C 109.5 . .
C13 C9 C10 104.8(11) . .
C13 C9 W2 138.5(10) . .
C10 C9 W2 116.1(8) . .
C13 C9 W1 72.4(7) . .
C10 C9 W1 69.9(7) . .
W2 C9 W1 127.5(5) . .
C11 C10 C9 108.9(11) . .
C11 C10 C19 128.6(12) . .
C9 C10 C19 121.4(11) . .
C11 C10 W1 72.9(7) . .
C9 C10 W1 73.8(7) . .
C19 C10 W1 129.0(8) . .
C12 C11 C10 106.5(12) . .
C12 C11 W1 71.8(8) . .
C10 C11 W1 71.5(7) . .
C12 C11 H11 126.7 . .
C10 C11 H11 126.7 . .
W1 C11 H11 121.8 . .
C13 C12 C11 108.6(11) . .
C13 C12 W1 74.1(7) . .
C11 C12 W1 72.8(7) . .
C13 C12 H12 125.7 . .
C11 C12 H12 125.7 . .
W1 C12 H12 119.2 . .
C12 C13 C9 111.2(12) . .
C12 C13 W1 71.4(7) . .
C9 C13 W1 73.2(7) . .
C12 C13 H13 124.4 . .
C9 C13 H13 124.4 . .
W1 C13 H13 122.6 . .
C18 C14 C15 106.4(11) . .
C18 C14 Si1 123.1(10) . .
C15 C14 Si1 130.4(9) . .
C18 C14 W2 73.3(7) . .
C15 C14 W2 72.6(7) . .
Si1 C14 W2 117.5(6) . .
C16 C15 C14 107.1(11) . .
C16 C15 C19 128.9(12) . .
C14 C15 C19 123.6(11) . .
C16 C15 W2 73.4(7) . .
C14 C15 W2 70.5(7) . .
C19 C15 W2 116.0(8) . .
C17 C16 C15 109.7(12) . .
C17 C16 W2 72.3(7) . .
C15 C16 W2 71.9(7) . .
C17 C16 H16 125.1 . .
C15 C16 H16 125.1 . .
W2 C16 H16 122.3 . .
C16 C17 C18 109.2(11) . .
C16 C17 W2 73.9(7) . .
C18 C17 W2 72.1(7) . .
C16 C17 H17 125.4 . .
C18 C17 H17 125.4 . .
W2 C17 H17 120.3 . .
C14 C18 C17 107.5(12) . .
C14 C18 W2 71.2(7) . .
C17 C18 W2 72.2(7) . .
C14 C18 H18 126.3 . .
C17 C18 H18 126.3 . .
W2 C18 H18 122.1 . .
C10 C19 C20 113.4(10) . .
C10 C19 C15 105.4(10) . .
C20 C19 C15 111.8(10) . .
C10 C19 C24 107.3(10) . .
C20 C19 C24 108.0(10) . .
C15 C19 C24 110.9(10) . .
C21 C20 C19 114.5(11) . .
C21 C20 H20A 108.6 . .
C19 C20 H20A 108.6 . .
C21 C20 H20B 108.6 . .
C19 C20 H20B 108.6 . .
H20A C20 H20B 107.6 . .
C20 C21 C22 110.1(11) . .
C20 C21 H21A 109.6 . .
C22 C21 H21A 109.6 . .
C20 C21 H21B 109.6 . .
C22 C21 H21B 109.6 . .
H21A C21 H21B 108.2 . .
C23 C22 C21 109.6(12) . .
C23 C22 H22A 109.8 . .
C21 C22 H22A 109.8 . .
C23 C22 H22B 109.8 . .
C21 C22 H22B 109.8 . .
H22A C22 H22B 108.2 . .
C22 C23 C24 110.6(11) . .
C22 C23 H23A 109.5 . .
C24 C23 H23A 109.5 . .
C22 C23 H23B 109.5 . .
C24 C23 H23B 109.5 . .
H23A C23 H23B 108.1 . .
C23 C24 C19 114.6(11) . .
C23 C24 H24A 108.6 . .
C19 C24 H24A 108.6 . .
C23 C24 H24B 108.6 . .
C19 C24 H24B 108.6 . .
H24A C24 H24B 107.6 . .

loop_
_geom_bond_atom_site_label_1
_geom_bond_atom_site_label_2
_geom_bond_distance
_geom_bond_site_symmetry_2
W1 C2 1.963(14) .
W1 C1 1.978(14) .
W1 C3 1.982(16) .
W1 C10 2.326(13) .
W1 C12 2.332(12) .
W1 C11 2.345(13) .
W1 C13 2.368(12) .
W1 C9 2.378(11) .
W1 Si1 2.617(3) .
W2 C4 1.972(15) .
W2 C6 2.001(15) .
W2 C5 2.011(13) .
W2 C9 2.221(12) .
W2 C14 2.306(11) .
W2 C18 2.334(12) .
W2 C17 2.335(11) .
W2 C15 2.336(12) .
W2 C16 2.355(12) .
Si1 C7 1.879(12) .
Si1 C8 1.883(14) .
Si1 C14 1.911(14) .
C1 O1 1.136(16) .
C2 O2 1.156(15) .
C3 O3 1.140(17) .
C4 O4 1.176(17) .
C5 O5 1.150(15) .
C6 O6 1.128(17) .
C7 H7A 0.9600 .
C7 H7B 0.9600 .
C7 H7C 0.9600 .
C8 H8A 0.9600 .
C8 H8B 0.9600 .
C8 H8C 0.9600 .
C9 C13 1.403(16) .
C9 C10 1.468(18) .
C10 C11 1.427(16) .
C10 C19 1.522(17) .
C11 C12 1.424(18) .
C11 H11 0.9300 .
C12 C13 1.394(18) .
C12 H12 0.9300 .
C13 H13 0.9300 .
C14 C18 1.415(17) .
C14 C15 1.468(18) .
C15 C16 1.396(17) .
C15 C19 1.540(17) .
C16 C17 1.366(18) .
C16 H16 0.9300 .
C17 C18 1.430(18) .
C17 H17 0.9300 .
C18 H18 0.9300 .
C19 C20 1.529(16) .
C19 C24 1.562(17) .
C20 C21 1.516(19) .
C20 H20A 0.9700 .
C20 H20B 0.9700 .
C21 C22 1.534(19) .
C21 H21A 0.9700 .
C21 H21B 0.9700 .
C22 C23 1.506(19) .
C22 H22A 0.9700 .
C22 H22B 0.9700 .
C23 C24 1.513(18) .
C23 H23A 0.9700 .
C23 H23B 0.9700 .
C24 H24A 0.9700 .
C24 H24B 0.9700 .

loop_
_geom_torsion_atom_site_label_1
_geom_torsion_atom_site_label_2
_geom_torsion_atom_site_label_3
_geom_torsion_atom_site_label_4
_geom_torsion
_geom_torsion_site_symmetry_1
_geom_torsion_site_symmetry_2
_geom_torsion_site_symmetry_3
_geom_torsion_site_symmetry_4
C2 W1 Si1 C7 -0.8(7) . . . .
C1 W1 Si1 C7 -115.0(7) . . . .
C3 W1 Si1 C7 -59.0(8) . . . .
C10 W1 Si1 C7 103.1(6) . . . .
C12 W1 Si1 C7 126.2(8) . . . .
C11 W1 Si1 C7 89.1(7) . . . .
C13 W1 Si1 C7 155.0(6) . . . .
C9 W1 Si1 C7 139.5(7) . . . .
C2 W1 Si1 C8 123.7(7) . . . .
C1 W1 Si1 C8 9.5(7) . . . .
C3 W1 Si1 C8 65.6(8) . . . .
C10 W1 Si1 C8 -132.4(6) . . . .
C12 W1 Si1 C8 -109.3(8) . . . .
C11 W1 Si1 C8 -146.4(7) . . . .
C13 W1 Si1 C8 -80.5(7) . . . .
C9 W1 Si1 C8 -96.0(6) . . . .
C2 W1 Si1 C14 -121.9(6) . . . .
C1 W1 Si1 C14 124.0(6) . . . .
C3 W1 Si1 C14 180.0(6) . . . .
C10 W1 Si1 C14 -18.0(5) . . . .
C12 W1 Si1 C14 5.2(7) . . . .
C11 W1 Si1 C14 -32.0(6) . . . .
C13 W1 Si1 C14 34.0(6) . . . .
C9 W1 Si1 C14 18.4(5) . . . .
C2 W1 C1 O1 89(21) . . . .
C3 W1 C1 O1 18(21) . . . .
C10 W1 C1 O1 -138(21) . . . .
C12 W1 C1 O1 -63(21) . . . .
C11 W1 C1 O1 -78(21) . . . .
C13 W1 C1 O1 -90(21) . . . .
C9 W1 C1 O1 -124(21) . . . .
Si1 W1 C1 O1 156(21) . . . .
C1 W1 C2 O2 -128(13) . . . .
C3 W1 C2 O2 -58(13) . . . .
C10 W1 C2 O2 82(13) . . . .
C12 W1 C2 O2 22(13) . . . .
C11 W1 C2 O2 46(13) . . . .
C13 W1 C2 O2 50(13) . . . .
C9 W1 C2 O2 101(13) . . . .
Si1 W1 C2 O2 165(13) . . . .
C2 W1 C3 O3 151(69) . . . .
C1 W1 C3 O3 -97(69) . . . .
C10 W1 C3 O3 57(70) . . . .
C12 W1 C3 O3 24(69) . . . .
C11 W1 C3 O3 56(69) . . . .
C13 W1 C3 O3 -5(69) . . . .
C9 W1 C3 O3 -5(70) . . . .
Si1 W1 C3 O3 -153(69) . . . .
C6 W2 C4 O4 146(48) . . . .
C5 W2 C4 O4 70(48) . . . .
C9 W2 C4 O4 -141(48) . . . .
C14 W2 C4 O4 -63(48) . . . .
C18 W2 C4 O4 -26(48) . . . .
C17 W2 C4 O4 -2(48) . . . .
C15 W2 C4 O4 -85(48) . . . .
C16 W2 C4 O4 -38(49) . . . .
C4 W2 C5 O5 152(27) . . . .
C6 W2 C5 O5 46(27) . . . .
C9 W2 C5 O5 96(27) . . . .
C14 W2 C5 O5 -111(27) . . . .
C18 W2 C5 O5 -107(27) . . . .
C17 W2 C5 O5 -74(27) . . . .
C15 W2 C5 O5 -56(27) . . . .
C16 W2 C5 O5 -47(27) . . . .
C4 W2 C6 O6 144(36) . . . .
C5 W2 C6 O6 -141(36) . . . .
C9 W2 C6 O6 68(36) . . . .
C14 W2 C6 O6 11(36) . . . .
C18 W2 C6 O6 -54(36) . . . .
C17 W2 C6 O6 -63(36) . . . .
C15 W2 C6 O6 -1(36) . . . .
C16 W2 C6 O6 -35(36) . . . .
C4 W2 C9 C13 -38.4(14) . . . .
C6 W2 C9 C13 68.1(14) . . . .
C5 W2 C9 C13 17.3(18) . . . .
C14 W2 C9 C13 -143.8(14) . . . .
C18 W2 C9 C13 -138.0(13) . . . .
C17 W2 C9 C13 -177.2(12) . . . .
C15 W2 C9 C13 179.1(15) . . . .
C16 W2 C9 C13 161.0(13) . . . .
C4 W2 C9 C10 152.5(10) . . . .
C6 W2 C9 C10 -101.1(10) . . . .
C5 W2 C9 C10 -151.8(9) . . . .
C14 W2 C9 C10 47.1(9) . . . .
C18 W2 C9 C10 52.9(10) . . . .
C17 W2 C9 C10 13.7(12) . . . .
C15 W2 C9 C10 10.0(9) . . . .
C16 W2 C9 C10 -8.2(10) . . . .
C4 W2 C9 W1 68.6(8) . . . .
C6 W2 C9 W1 175.1(9) . . . .
C5 W2 C9 W1 124.3(8) . . . .
C14 W2 C9 W1 -36.8(7) . . . .
C18 W2 C9 W1 -31.0(9) . . . .
C17 W2 C9 W1 -70.2(10) . . . .
C15 W2 C9 W1 -73.9(7) . . . .
C16 W2 C9 W1 -92.0(8) . . . .
C2 W1 C9 C13 -146.0(9) . . . .
C1 W1 C9 C13 81.9(9) . . . .
C3 W1 C9 C13 -0.9(13) . . . .
C10 W1 C9 C13 -113.6(11) . . . .
C12 W1 C9 C13 -35.0(8) . . . .
C11 W1 C9 C13 -76.5(9) . . . .
Si1 W1 C9 C13 154.5(8) . . . .
C2 W1 C9 C10 -32.4(10) . . . .
C1 W1 C9 C10 -164.4(7) . . . .
C3 W1 C9 C10 112.7(10) . . . .
C12 W1 C9 C10 78.6(8) . . . .
C11 W1 C9 C10 37.1(7) . . . .
C13 W1 C9 C10 113.6(11) . . . .
Si1 W1 C9 C10 -91.8(6) . . . .
C2 W1 C9 W2 75.7(10) . . . .
C1 W1 C9 W2 -56.4(8) . . . .
C3 W1 C9 W2 -139.3(8) . . . .
C10 W1 C9 W2 108.0(10) . . . .
C12 W1 C9 W2 -173.4(10) . . . .
C11 W1 C9 W2 145.2(9) . . . .
C13 W1 C9 W2 -138.3(13) . . . .
Si1 W1 C9 W2 16.2(7) . . . .
C13 C9 C10 C11 -0.5(13) . . . .
W2 C9 C10 C11 172.1(8) . . . .
W1 C9 C10 C11 -65.0(8) . . . .
C13 C9 C10 C19 -169.3(11) . . . .
W2 C9 C10 C19 3.3(15) . . . .
W1 C9 C10 C19 126.2(11) . . . .
C13 C9 C10 W1 64.6(8) . . . .
W2 C9 C10 W1 -122.9(7) . . . .
C2 W1 C10 C11 -86.7(8) . . . .
C1 W1 C10 C11 139.1(9) . . . .
C3 W1 C10 C11 -1.6(12) . . . .
C12 W1 C10 C11 37.9(7) . . . .
C13 W1 C10 C11 78.6(8) . . . .
C9 W1 C10 C11 116.2(10) . . . .
Si1 W1 C10 C11 -158.7(7) . . . .
C2 W1 C10 C9 157.1(7) . . . .
C1 W1 C10 C9 22.9(10) . . . .
C3 W1 C10 C9 -117.8(9) . . . .
C12 W1 C10 C9 -78.4(8) . . . .
C11 W1 C10 C9 -116.2(10) . . . .
C13 W1 C10 C9 -37.6(7) . . . .
Si1 W1 C10 C9 85.0(6) . . . .
C2 W1 C10 C19 39.5(11) . . . .
C1 W1 C10 C19 -94.7(12) . . . .
C3 W1 C10 C19 124.6(11) . . . .
C12 W1 C10 C19 164.0(13) . . . .
C11 W1 C10 C19 126.2(14) . . . .
C13 W1 C10 C19 -155.2(12) . . . .
C9 W1 C10 C19 -117.6(13) . . . .
Si1 W1 C10 C19 -32.6(10) . . . .
C9 C10 C11 C12 1.9(14) . . . .
C19 C10 C11 C12 169.7(12) . . . .
W1 C10 C11 C12 -63.7(9) . . . .
C9 C10 C11 W1 65.5(9) . . . .
C19 C10 C11 W1 -126.7(12) . . . .
C2 W1 C11 C12 -145.0(8) . . . .
C1 W1 C11 C12 22.9(15) . . . .
C3 W1 C11 C12 -65.8(9) . . . .
C10 W1 C11 C12 115.2(11) . . . .
C13 W1 C11 C12 36.9(7) . . . .
C9 W1 C11 C12 77.3(8) . . . .
Si1 W1 C11 C12 139.7(7) . . . .
C2 W1 C11 C10 99.8(8) . . . .
C1 W1 C11 C10 -92.3(13) . . . .
C3 W1 C11 C10 179.0(8) . . . .
C12 W1 C11 C10 -115.2(11) . . . .
C13 W1 C11 C10 -78.3(8) . . . .
C9 W1 C11 C10 -38.0(7) . . . .
Si1 W1 C11 C10 24.5(8) . . . .
C10 C11 C12 C13 -2.6(15) . . . .
W1 C11 C12 C13 -66.1(9) . . . .
C10 C11 C12 W1 63.5(8) . . . .
C2 W1 C12 C13 160.2(8) . . . .
C1 W1 C12 C13 -52.8(9) . . . .
C3 W1 C12 C13 -125.5(8) . . . .
C10 W1 C12 C13 77.8(8) . . . .
C11 W1 C12 C13 115.8(11) . . . .
C9 W1 C12 C13 34.9(7) . . . .
Si1 W1 C12 C13 50.4(10) . . . .
C2 W1 C12 C11 44.4(10) . . . .
C1 W1 C12 C11 -168.6(8) . . . .
C3 W1 C12 C11 118.7(8) . . . .
C10 W1 C12 C11 -38.0(7) . . . .
C13 W1 C12 C11 -115.8(11) . . . .
C9 W1 C12 C11 -80.8(8) . . . .
Si1 W1 C12 C11 -65.3(10) . . . .
C11 C12 C13 C9 2.4(15) . . . .
W1 C12 C13 C9 -62.8(9) . . . .
C11 C12 C13 W1 65.2(9) . . . .
C10 C9 C13 C12 -1.2(14) . . . .
W2 C9 C13 C12 -171.1(11) . . . .
W1 C9 C13 C12 61.6(9) . . . .
C10 C9 C13 W1 -62.8(8) . . . .
W2 C9 C13 W1 127.3(13) . . . .
C2 W1 C13 C12 -42.6(14) . . . .
C1 W1 C13 C12 135.9(8) . . . .
C3 W1 C13 C12 59.4(9) . . . .
C10 W1 C13 C12 -80.2(8) . . . .
C11 W1 C13 C12 -38.0(8) . . . .
C9 W1 C13 C12 -120.0(12) . . . .
Si1 W1 C13 C12 -148.1(7) . . . .
C2 W1 C13 C9 77.4(14) . . . .
C1 W1 C13 C9 -104.1(9) . . . .
C3 W1 C13 C9 179.4(8) . . . .
C10 W1 C13 C9 39.8(8) . . . .
C12 W1 C13 C9 120.0(12) . . . .
C11 W1 C13 C9 82.0(9) . . . .
Si1 W1 C13 C9 -28.1(9) . . . .
C7 Si1 C14 C18 93.3(11) . . . .
C8 Si1 C14 C18 -12.8(11) . . . .
W1 Si1 C14 C18 -138.1(9) . . . .
C7 Si1 C14 C15 -89.3(12) . . . .
C8 Si1 C14 C15 164.6(11) . . . .
W1 Si1 C14 C15 39.3(11) . . . .
C7 Si1 C14 W2 -179.4(6) . . . .
C8 Si1 C14 W2 74.5(7) . . . .
W1 Si1 C14 W2 -50.8(6) . . . .
C4 W2 C14 C18 93.6(8) . . . .
C6 W2 C14 C18 -134.1(9) . . . .
C5 W2 C14 C18 6.9(11) . . . .
C9 W2 C14 C18 170.9(9) . . . .
C17 W2 C14 C18 -37.5(8) . . . .
C15 W2 C14 C18 -113.7(11) . . . .
C16 W2 C14 C18 -77.1(8) . . . .
C4 W2 C14 C15 -152.7(7) . . . .
C6 W2 C14 C15 -20.4(11) . . . .
C5 W2 C14 C15 120.6(8) . . . .
C9 W2 C14 C15 -75.3(7) . . . .
C18 W2 C14 C15 113.7(11) . . . .
C17 W2 C14 C15 76.2(8) . . . .
C16 W2 C14 C15 36.6(7) . . . .
C4 W2 C14 Si1 -25.6(8) . . . .
C6 W2 C14 Si1 106.7(9) . . . .
C5 W2 C14 Si1 -112.3(8) . . . .
C9 W2 C14 Si1 51.8(7) . . . .
C18 W2 C14 Si1 -119.2(11) . . . .
C17 W2 C14 Si1 -156.7(9) . . . .
C15 W2 C14 Si1 127.1(10) . . . .
C16 W2 C14 Si1 163.7(9) . . . .
C18 C14 C15 C16 1.3(13) . . . .
Si1 C14 C15 C16 -176.5(9) . . . .
W2 C14 C15 C16 -64.8(8) . . . .
C18 C14 C15 C19 174.9(10) . . . .
Si1 C14 C15 C19 -2.8(18) . . . .
W2 C14 C15 C19 108.9(11) . . . .
C18 C14 C15 W2 66.1(8) . . . .
Si1 C14 C15 W2 -111.7(10) . . . .
C4 W2 C15 C16 154.5(8) . . . .
C6 W2 C15 C16 -77.5(8) . . . .
C5 W2 C15 C16 14.4(12) . . . .
C9 W2 C15 C16 -147.9(8) . . . .
C14 W2 C15 C16 115.6(10) . . . .
C18 W2 C15 C16 77.4(8) . . . .
C17 W2 C15 C16 35.3(7) . . . .
C4 W2 C15 C14 39.0(10) . . . .
C6 W2 C15 C14 166.9(7) . . . .
C5 W2 C15 C14 -101.2(10) . . . .
C9 W2 C15 C14 96.5(7) . . . .
C18 W2 C15 C14 -38.2(7) . . . .
C17 W2 C15 C14 -80.2(8) . . . .
C16 W2 C15 C14 -115.6(10) . . . .
C4 W2 C15 C19 -79.8(11) . . . .
C6 W2 C15 C19 48.2(10) . . . .
C5 W2 C15 C19 140.1(9) . . . .
C9 W2 C15 C19 -22.2(8) . . . .
C14 W2 C15 C19 -118.7(12) . . . .
C18 W2 C15 C19 -156.9(11) . . . .
C17 W2 C15 C19 161.0(11) . . . .
C16 W2 C15 C19 125.7(12) . . . .
C14 C15 C16 C17 0.1(14) . . . .
C19 C15 C16 C17 -173.1(11) . . . .
W2 C15 C16 C17 -62.8(9) . . . .
C14 C15 C16 W2 62.8(8) . . . .
C19 C15 C16 W2 -110.4(12) . . . .
C4 W2 C16 C17 51.1(17) . . . .
C6 W2 C16 C17 -132.4(8) . . . .
C5 W2 C16 C17 -52.0(9) . . . .
C9 W2 C16 C17 150.3(7) . . . .
C14 W2 C16 C17 79.5(8) . . . .
C18 W2 C16 C17 37.7(7) . . . .
C15 W2 C16 C17 118.5(11) . . . .
C4 W2 C16 C15 -67.4(17) . . . .
C6 W2 C16 C15 109.1(8) . . . .
C5 W2 C16 C15 -170.5(8) . . . .
C9 W2 C16 C15 31.8(8) . . . .
C14 W2 C16 C15 -39.0(7) . . . .
C18 W2 C16 C15 -80.8(8) . . . .
C17 W2 C16 C15 -118.5(11) . . . .
C15 C16 C17 C18 -1.4(14) . . . .
W2 C16 C17 C18 -64.0(9) . . . .
C15 C16 C17 W2 62.6(9) . . . .
C4 W2 C17 C16 -159.8(8) . . . .
C6 W2 C17 C16 55.8(9) . . . .
C5 W2 C17 C16 130.7(8) . . . .
C9 W2 C17 C16 -40.4(10) . . . .
C14 W2 C17 C16 -79.6(8) . . . .
C18 W2 C17 C16 -117.0(11) . . . .
C15 W2 C17 C16 -36.2(7) . . . .
C4 W2 C17 C18 -42.8(10) . . . .
C6 W2 C17 C18 172.7(8) . . . .
C5 W2 C17 C18 -112.3(9) . . . .
C9 W2 C17 C18 76.6(10) . . . .
C14 W2 C17 C18 37.3(8) . . . .
C15 W2 C17 C18 80.8(8) . . . .
C16 W2 C17 C18 117.0(11) . . . .
C15 C14 C18 C17 -2.1(13) . . . .
Si1 C14 C18 C17 175.9(8) . . . .
W2 C14 C18 C17 63.5(9) . . . .
C15 C14 C18 W2 -65.6(8) . . . .
Si1 C14 C18 W2 112.3(9) . . . .
C16 C17 C18 C14 2.2(14) . . . .
W2 C17 C18 C14 -62.9(8) . . . .
C16 C17 C18 W2 65.1(9) . . . .
C4 W2 C18 C14 -95.0(8) . . . .
C6 W2 C18 C14 102.2(12) . . . .
C5 W2 C18 C14 -175.0(8) . . . .
C9 W2 C18 C14 -10.0(10) . . . .
C17 W2 C18 C14 116.3(12) . . . .
C15 W2 C18 C14 39.7(8) . . . .
C16 W2 C18 C14 80.5(8) . . . .
C4 W2 C18 C17 148.7(8) . . . .
C6 W2 C18 C17 -14.1(15) . . . .
C5 W2 C18 C17 68.7(9) . . . .
C9 W2 C18 C17 -126.3(8) . . . .
C14 W2 C18 C17 -116.3(12) . . . .
C15 W2 C18 C17 -76.5(8) . . . .
C16 W2 C18 C17 -35.8(7) . . . .
C11 C10 C19 C20 50.3(17) . . . .
C9 C10 C19 C20 -143.3(11) . . . .
W1 C10 C19 C20 -49.1(15) . . . .
C11 C10 C19 C15 172.8(12) . . . .
C9 C10 C19 C15 -20.7(15) . . . .
W1 C10 C19 C15 73.5(12) . . . .
C11 C10 C19 C24 -68.9(15) . . . .
C9 C10 C19 C24 97.6(13) . . . .
W1 C10 C19 C24 -168.2(8) . . . .
C16 C15 C19 C10 117.6(14) . . . .
C14 C15 C19 C10 -54.6(14) . . . .
W2 C15 C19 C10 28.4(12) . . . .
C16 C15 C19 C20 -118.8(14) . . . .
C14 C15 C19 C20 69.0(15) . . . .
W2 C15 C19 C20 152.0(8) . . . .
C16 C15 C19 C24 1.8(17) . . . .
C14 C15 C19 C24 -170.4(11) . . . .
W2 C15 C19 C24 -87.4(10) . . . .
C10 C19 C20 C21 -169.5(11) . . . .
C15 C19 C20 C21 71.6(14) . . . .
C24 C19 C20 C21 -50.7(14) . . . .
C19 C20 C21 C22 57.2(15) . . . .
C20 C21 C22 C23 -59.3(15) . . . .
C21 C22 C23 C24 58.8(16) . . . .
C22 C23 C24 C19 -55.8(16) . . . .
C10 C19 C24 C23 172.5(11) . . . .
C20 C19 C24 C23 49.9(14) . . . .
C15 C19 C24 C23 -72.9(13) . . . .
